data_7025584
loop_
_publ_author_name
'Nie, Kun'
'Gu, Xiangyong'
'Yao, Yingming'
'Zhang, Yong'
'Shen, Qi'

_publ_section_title
;
 Synthesis and characterization of amine bridged bis(phenolate) lanthanide
 aryloxides and their application in the polymerization of lactide.
;
_journal_issue 29
_journal_name_full 'Dalton transactions (Cambridge, England : 2003)'
_journal_page_first 6832
_journal_page_last 6840
_journal_paper_doi 10.1039/c001888k
_journal_volume 39
_journal_year 2010
_chemical_formula_moiety 'C49 H77 N2 O5 Sm'
_chemical_formula_sum 'C49 H77 N2 O5 Sm'
_chemical_formula_weight 924.48
_chemical_name_systematic
;
?
;
_space_group_IT_number 62
_symmetry_cell_setting orthorhombic
_symmetry_Int_Tables_number 62
_symmetry_space_group_name_Hall '-P 2ac 2n'
_symmetry_space_group_name_H-M 'P n m a'
_atom_sites_solution_hydrogens geom
_atom_sites_solution_primary direct
_atom_sites_solution_secondary difmap
_audit_creation_method SHELXL-97
_cell_angle_alpha 90.00
_cell_angle_beta 90.00
_cell_angle_gamma 90.00
_cell_formula_units_Z 4
_cell_length_a 21.8277(13)
_cell_length_b 20.6671(13)
_cell_length_c 10.6996(6)
_cell_measurement_reflns_used 14821
_cell_measurement_temperature 223(2)
_cell_measurement_theta_max 27.5
_cell_measurement_theta_min 3.1
_cell_volume 4826.8(5)
_computing_cell_refinement CrystalClear
_computing_data_collection CrystalClear
_computing_data_reduction CrystalStructure
_computing_structure_refinement 'SHELXL-97 (Sheldrick, 1997)'
_computing_structure_solution 'SHELXS-97 (Sheldrick, 1990)'
_diffrn_ambient_temperature 223(2)
_diffrn_detector_area_resol_mean 14.63
_diffrn_measured_fraction_theta_full 0.991
_diffrn_measured_fraction_theta_max 0.991
_diffrn_measurement_device_type 'Rigaku Saturn'
_diffrn_measurement_method \w
_diffrn_radiation_monochromator graphite
_diffrn_radiation_source 'fine-focus sealed tube'
_diffrn_radiation_type MoK\a
_diffrn_radiation_wavelength 0.71075
_diffrn_reflns_av_R_equivalents 0.0411
_diffrn_reflns_av_sigmaI/netI 0.0402
_diffrn_reflns_limit_h_max 24
_diffrn_reflns_limit_h_min -26
_diffrn_reflns_limit_k_max 25
_diffrn_reflns_limit_k_min -18
_diffrn_reflns_limit_l_max 12
_diffrn_reflns_limit_l_min -11
_diffrn_reflns_number 17609
_diffrn_reflns_theta_full 25.50
_diffrn_reflns_theta_max 25.50
_diffrn_reflns_theta_min 3.32
_exptl_absorpt_coefficient_mu 1.261
_exptl_absorpt_correction_T_max 0.777
_exptl_absorpt_correction_T_min 0.526
_exptl_absorpt_correction_type multi-scan
_exptl_absorpt_process_details 'Jacobson, R. (1998) Private communication'
_exptl_crystal_colour colorless
_exptl_crystal_density_diffrn 1.272
_exptl_crystal_density_method 'not measured'
_exptl_crystal_description block
_exptl_crystal_F_000 1948
_exptl_crystal_size_max 0.20
_exptl_crystal_size_mid 0.20
_exptl_crystal_size_min 0.20
_refine_diff_density_max 1.004
_refine_diff_density_min -0.672
_refine_diff_density_rms 0.097
_refine_ls_extinction_method none
_refine_ls_goodness_of_fit_ref 1.106
_refine_ls_hydrogen_treatment consrt
_refine_ls_matrix_type full
_refine_ls_number_parameters 276
_refine_ls_number_reflns 4578
_refine_ls_number_restraints 8
_refine_ls_restrained_S_all 1.137
_refine_ls_R_factor_all 0.0527
_refine_ls_R_factor_gt 0.0449
_refine_ls_shift/su_max 0.001
_refine_ls_shift/su_mean 0.000
_refine_ls_structure_factor_coef Fsqd
_refine_ls_weighting_details 'calc w=1/[\s^2^(Fo^2^)+(0.0615P)^2^+4.1805P] where P=(Fo^2^+2Fc^2^)/3'
_refine_ls_weighting_scheme calc
_refine_ls_wR_factor_gt 0.1157
_refine_ls_wR_factor_ref 0.1207
_reflns_number_gt 4093
_reflns_number_total 4578
_reflns_threshold_expression >2sigma(I)
_cod_data_source_file c001888k.txt
_cod_data_source_block complex5
_cod_database_code 7025584

loop_
_symmetry_equiv_pos_as_xyz
'x, y, z'
'-x+1/2, y+1/2, z+1/2'
'x, -y+1/2, z'
'-x+1/2, -y, z+1/2'
'-x, -y, -z'
'x-1/2, -y-1/2, -z-1/2'
'-x, y-1/2, -z'
'x-1/2, y, -z-1/2'

loop_
_atom_site_label
_atom_site_type_symbol
_atom_site_fract_x
_atom_site_fract_y
_atom_site_fract_z
_atom_site_U_iso_or_equiv
_atom_site_adp_type
_atom_site_occupancy
_atom_site_symmetry_multiplicity
_atom_site_calc_flag
_atom_site_refinement_flags
_atom_site_disorder_assembly
_atom_site_disorder_group
Sm1 Sm 0.679720(12) 0.2500 0.70429(3) 0.03026(13) Uani 1 2 d S . .
O1 O 0.65842(13) 0.14683(14) 0.6704(3) 0.0352(6) Uani 1 1 d . . .
O2 O 0.7481(2) 0.2500 0.8557(4) 0.0613(14) Uani 1 2 d S . .
O3 O 0.7847(2) 0.2500 0.5998(5) 0.0716(17) Uani 1 2 d S . .
O4 O 0.67506(19) 0.2500 0.4619(4) 0.0424(11) Uani 1 2 d S . .
N1 N 0.5593(2) 0.2500 0.6641(4) 0.0298(10) Uani 1 2 d S . .
N2 N 0.6124(2) 0.2500 0.9142(5) 0.0552(17) Uani 1 2 d SD . .
C1 C 0.61087(18) 0.1063(2) 0.6836(3) 0.0308(9) Uani 1 1 d . . .
C2 C 0.61772(18) 0.0430(2) 0.7341(4) 0.0318(9) Uani 1 1 d . . .
C3 C 0.56482(19) 0.0063(2) 0.7504(4) 0.0358(10) Uani 1 1 d . . .
H3 H 0.5689 -0.0352 0.7855 0.043 Uiso 1 1 calc R . .
C4 C 0.5060(2) 0.0271(2) 0.7178(4) 0.0373(10) Uani 1 1 d . A .
C5 C 0.50148(18) 0.0881(2) 0.6653(4) 0.0357(10) Uani 1 1 d . . .
H5 H 0.4627 0.1035 0.6410 0.043 Uiso 1 1 calc R . .
C6 C 0.55230(18) 0.1272(2) 0.6475(4) 0.0323(9) Uani 1 1 d . . .
C7 C 0.54456(18) 0.1922(2) 0.5853(4) 0.0341(9) Uani 1 1 d . . .
H7A H 0.5707 0.1933 0.5109 0.041 Uiso 1 1 calc R . .
H7B H 0.5020 0.1960 0.5571 0.041 Uiso 1 1 calc R . .
C8 C 0.5197(3) 0.2500 0.7783(6) 0.0402(15) Uani 1 2 d S . .
C9 C 0.5502(4) 0.2846(5) 0.8862(9) 0.0525(16) Uani 0.50 1 d P . .
C10 C 0.6089(5) 0.1889(4) 0.9739(10) 0.0525(16) Uani 0.50 1 d PD . .
C11 C 0.6388(5) 0.3014(5) 0.9954(10) 0.0525(16) Uani 0.50 1 d PD . .
C12 C 0.68122(19) 0.0151(2) 0.7633(5) 0.0392(10) Uani 1 1 d . . .
C13 C 0.6776(2) -0.0529(3) 0.8224(6) 0.0530(13) Uani 1 1 d . . .
H13A H 0.6615 -0.0832 0.7616 0.079 Uiso 1 1 calc R . .
H13B H 0.6509 -0.0516 0.8947 0.079 Uiso 1 1 calc R . .
H13C H 0.7183 -0.0665 0.8479 0.079 Uiso 1 1 calc R . .
C14 C 0.7173(2) 0.0106(3) 0.6418(5) 0.0588(14) Uani 1 1 d . . .
H14A H 0.6966 -0.0187 0.5849 0.088 Uiso 1 1 calc R . .
H14B H 0.7581 -0.0056 0.6591 0.088 Uiso 1 1 calc R . .
H14C H 0.7201 0.0531 0.6040 0.088 Uiso 1 1 calc R . .
C15 C 0.7158(2) 0.0576(2) 0.8580(4) 0.0493(12) Uani 1 1 d . . .
H15A H 0.7562 0.0396 0.8726 0.074 Uiso 1 1 calc R . .
H15B H 0.6932 0.0588 0.9361 0.074 Uiso 1 1 calc R . .
H15C H 0.7197 0.1011 0.8250 0.074 Uiso 1 1 calc R . .
C16 C 0.4481(2) -0.0150(2) 0.7405(5) 0.0480(12) Uani 1 1 d D . .
C17 C 0.4653(7) -0.0862(6) 0.7141(12) 0.0719(17) Uani 0.50 1 d PD A 1
C17' C 0.4634(6) -0.0846(6) 0.7746(13) 0.0719(17) Uani 0.50 1 d PD A 2
C18 C 0.3991(8) -0.0052(16) 0.6391(17) 0.0719(17) Uani 0.50 1 d PD A 1
C18' C 0.4079(8) -0.0120(16) 0.6233(17) 0.0719(17) Uani 0.50 1 d PD A 2
C19 C 0.4253(6) -0.0062(7) 0.8723(11) 0.0719(17) Uani 0.50 1 d PD A 1
C19' C 0.4109(6) 0.0203(7) 0.8441(12) 0.0719(17) Uani 0.50 1 d PD A 2
C20 C 0.7948(3) 0.2500 0.9348(6) 0.0462(17) Uani 1 2 d S . .
C21 C 0.8209(2) 0.1924(3) 0.9785(5) 0.0500(13) Uani 1 1 d . . .
H21 H 0.8049 0.1526 0.9515 0.060 Uiso 1 1 calc R . .
C22 C 0.8702(2) 0.1930(3) 1.0610(4) 0.0494(12) Uani 1 1 d . . .
H22 H 0.8871 0.1535 1.0875 0.059 Uiso 1 1 calc R . .
C23 C 0.8947(3) 0.2500 1.1047(5) 0.0405(15) Uani 1 2 d S . .
C24 C 0.9471(3) 0.2500 1.1968(6) 0.058(2) Uani 1 2 d S . .
H24A H 0.9829 0.2306 1.1583 0.087 Uiso 0.50 1 calc PR . .
H24B H 0.9356 0.2253 1.2702 0.087 Uiso 0.50 1 calc PR . .
H24C H 0.9564 0.2941 1.2210 0.087 Uiso 0.50 1 calc PR . .
C25 C 0.8240(3) 0.3059(4) 0.6072(7) 0.085(2) Uani 1 1 d . . .
H25A H 0.8356 0.3150 0.6939 0.102 Uiso 1 1 calc R . .
H25B H 0.8040 0.3442 0.5717 0.102 Uiso 1 1 calc R . .
C26 C 0.8792(3) 0.2863(4) 0.5304(7) 0.103(3) Uani 1 1 d . . .
H26A H 0.8759 0.3030 0.4449 0.124 Uiso 1 1 calc R . .
H26B H 0.9170 0.3030 0.5680 0.124 Uiso 1 1 calc R . .
C27 C 0.6874(3) 0.3062(3) 0.3862(5) 0.0658(16) Uani 1 1 d . . .
H27A H 0.7051 0.3409 0.4371 0.079 Uiso 1 1 calc R . .
H27B H 0.6496 0.3221 0.3476 0.079 Uiso 1 1 calc R . .
C28 C 0.7317(3) 0.2848(3) 0.2886(5) 0.0759(19) Uani 1 1 d . . .
H28A H 0.7192 0.3012 0.2065 0.091 Uiso 1 1 calc R . .
H28B H 0.7727 0.3012 0.3074 0.091 Uiso 1 1 calc R . .

loop_
_atom_site_aniso_label
_atom_site_aniso_U_11
_atom_site_aniso_U_22
_atom_site_aniso_U_33
_atom_site_aniso_U_23
_atom_site_aniso_U_13
_atom_site_aniso_U_12
Sm1 0.02401(18) 0.0347(2) 0.0321(2) 0.000 -0.00033(11) 0.000
O1 0.0280(14) 0.0350(17) 0.0425(15) 0.0018(13) -0.0015(13) -0.0019(12)
O2 0.037(2) 0.096(4) 0.050(3) 0.000 -0.017(2) 0.000
O3 0.037(3) 0.114(5) 0.065(3) 0.000 0.012(2) 0.000
O4 0.055(3) 0.040(3) 0.032(2) 0.000 0.0070(19) 0.000
N1 0.027(2) 0.028(3) 0.035(2) 0.000 -0.0037(19) 0.000
N2 0.035(3) 0.098(5) 0.033(3) 0.000 -0.005(2) 0.000
C1 0.030(2) 0.032(2) 0.0311(19) -0.0049(17) 0.0021(16) -0.0001(17)
C2 0.033(2) 0.034(2) 0.0290(19) -0.0037(18) 0.0002(16) 0.0001(18)
C3 0.042(2) 0.029(2) 0.037(2) -0.0002(18) 0.001(2) -0.0011(18)
C4 0.034(2) 0.036(3) 0.041(2) -0.0031(19) 0.0008(18) -0.0047(19)
C5 0.029(2) 0.037(3) 0.041(2) -0.002(2) -0.0025(18) -0.0015(18)
C6 0.033(2) 0.033(2) 0.031(2) -0.0040(17) -0.0026(16) -0.0009(17)
C7 0.030(2) 0.035(2) 0.037(2) -0.0003(18) -0.0080(17) -0.0011(17)
C8 0.033(3) 0.049(4) 0.039(3) 0.000 0.000(3) 0.000
C9 0.047(4) 0.058(4) 0.053(3) 0.000(3) 0.013(3) 0.004(2)
C10 0.047(4) 0.058(4) 0.053(3) 0.000(3) 0.013(3) 0.004(2)
C11 0.047(4) 0.058(4) 0.053(3) 0.000(3) 0.013(3) 0.004(2)
C12 0.036(2) 0.036(3) 0.045(2) 0.002(2) -0.0040(18) 0.0048(19)
C13 0.051(3) 0.036(3) 0.071(3) 0.003(3) -0.011(2) 0.010(2)
C14 0.042(3) 0.079(4) 0.055(3) -0.004(3) 0.004(2) 0.021(3)
C15 0.053(3) 0.041(3) 0.053(3) 0.000(2) -0.021(2) 0.003(2)
C16 0.042(2) 0.044(3) 0.058(3) 0.002(2) 0.006(2) -0.013(2)
C17 0.057(3) 0.083(4) 0.075(3) 0.012(3) -0.004(3) -0.028(3)
C17' 0.057(3) 0.083(4) 0.075(3) 0.012(3) -0.004(3) -0.028(3)
C18 0.057(3) 0.083(4) 0.075(3) 0.012(3) -0.004(3) -0.028(3)
C18' 0.057(3) 0.083(4) 0.075(3) 0.012(3) -0.004(3) -0.028(3)
C19 0.057(3) 0.083(4) 0.075(3) 0.012(3) -0.004(3) -0.028(3)
C19' 0.057(3) 0.083(4) 0.075(3) 0.012(3) -0.004(3) -0.028(3)
C20 0.031(3) 0.071(5) 0.037(3) 0.000 -0.002(3) 0.000
C21 0.041(3) 0.056(3) 0.053(3) 0.000(3) -0.006(2) -0.011(2)
C22 0.039(2) 0.063(3) 0.047(2) 0.014(2) -0.003(2) -0.001(2)
C23 0.031(3) 0.059(4) 0.031(3) 0.000 -0.003(3) 0.000
C24 0.047(4) 0.085(6) 0.042(4) 0.000 -0.011(3) 0.000
C25 0.052(3) 0.125(7) 0.079(4) 0.001(5) 0.016(3) -0.020(3)
C26 0.044(3) 0.162(8) 0.103(5) 0.016(5) 0.006(3) -0.004(4)
C27 0.086(4) 0.057(4) 0.055(3) 0.015(3) 0.017(3) 0.006(3)
C28 0.097(5) 0.078(4) 0.053(3) 0.000(3) 0.024(3) -0.020(4)

loop_
_atom_type_symbol
_atom_type_description
_atom_type_scat_dispersion_real
_atom_type_scat_dispersion_imag
_atom_type_scat_source
C C 0.0033 0.0016 'International Tables Vol C Tables 4.2.6.8 and 6.1.1.4'
H H 0.0000 0.0000 'International Tables Vol C Tables 4.2.6.8 and 6.1.1.4'
N N 0.0061 0.0033 'International Tables Vol C Tables 4.2.6.8 and 6.1.1.4'
O O 0.0106 0.0060 'International Tables Vol C Tables 4.2.6.8 and 6.1.1.4'
Sm Sm -0.1638 3.4418 'International Tables Vol C Tables 4.2.6.8 and 6.1.1.4'

loop_
_geom_angle_atom_site_label_1
_geom_angle_atom_site_label_2
_geom_angle_atom_site_label_3
_geom_angle
_geom_angle_site_symmetry_1
_geom_angle_site_symmetry_3
O2 Sm1 O1 105.25(7) . .
O2 Sm1 O1 105.25(7) . 3
O1 Sm1 O1 149.08(15) . 3
O2 Sm1 O3 73.37(18) . .
O1 Sm1 O3 96.72(8) . .
O1 Sm1 O3 96.72(8) 3 .
O2 Sm1 O4 139.61(16) . .
O1 Sm1 O4 80.09(8) . .
O1 Sm1 O4 80.09(8) 3 .
O3 Sm1 O4 66.23(15) . .
O2 Sm1 N1 141.94(17) . .
O1 Sm1 N1 76.47(7) . .
O1 Sm1 N1 76.47(7) 3 .
O3 Sm1 N1 144.68(16) . .
O4 Sm1 N1 78.45(14) . .
O2 Sm1 N2 75.83(17) . .
O1 Sm1 N2 91.27(8) . .
O1 Sm1 N2 91.27(8) 3 .
O3 Sm1 N2 149.20(17) . .
O4 Sm1 N2 144.56(14) . .
N1 Sm1 N2 66.11(15) . .
C1 O1 Sm1 138.4(3) . .
C20 O2 Sm1 172.3(4) . .
C25 O3 C25 106.5(7) . 3
C25 O3 Sm1 120.7(3) . .
C25 O3 Sm1 120.7(3) 3 .
C27 O4 C27 107.3(6) . 3
C27 O4 Sm1 123.7(3) . .
C27 O4 Sm1 123.7(3) 3 .
C7 N1 C7 105.9(4) . 3
C7 N1 C8 109.6(3) . .
C7 N1 C8 109.6(3) 3 .
C7 N1 Sm1 107.7(2) . .
C7 N1 Sm1 107.7(2) 3 .
C8 N1 Sm1 116.0(3) . .
C10 N2 C10 126.0(10) 3 .
C10 N2 C11 28.6(5) 3 .
C10 N2 C11 113.2(7) . .
C10 N2 C11 113.2(7) 3 3
C10 N2 C11 28.6(5) . 3
C11 N2 C11 91.1(9) . 3
C10 N2 C9 116.5(7) 3 3
C10 N2 C9 68.4(6) . 3
C11 N2 C9 140.7(7) . 3
C11 N2 C9 97.0(6) 3 3
C10 N2 C9 68.4(6) 3 .
C10 N2 C9 116.5(7) . .
C11 N2 C9 97.0(6) . .
C11 N2 C9 140.7(7) 3 .
C9 N2 C9 54.4(8) 3 .
C10 N2 Sm1 114.0(5) 3 .
C10 N2 Sm1 114.0(5) . .
C11 N2 Sm1 106.1(5) . .
C11 N2 Sm1 106.1(5) 3 .
C9 N2 Sm1 108.3(4) 3 .
C9 N2 Sm1 108.3(4) . .
O1 C1 C6 118.9(4) . .
O1 C1 C2 122.2(4) . .
C6 C1 C2 118.9(4) . .
C3 C2 C1 117.5(4) . .
C3 C2 C12 121.2(4) . .
C1 C2 C12 121.2(4) . .
C2 C3 C4 124.2(4) . .
C2 C3 H3 117.9 . .
C4 C3 H3 117.9 . .
C5 C4 C3 116.6(4) . .
C5 C4 C16 121.1(4) . .
C3 C4 C16 122.3(4) . .
C4 C5 C6 122.0(4) . .
C4 C5 H5 119.0 . .
C6 C5 H5 119.0 . .
C5 C6 C1 120.8(4) . .
C5 C6 C7 119.4(4) . .
C1 C6 C7 119.9(4) . .
N1 C7 C6 116.0(3) . .
N1 C7 H7A 108.3 . .
C6 C7 H7A 108.3 . .
N1 C7 H7B 108.3 . .
C6 C7 H7B 108.3 . .
H7A C7 H7B 107.4 . .
N1 C8 C9 111.6(5) . .
N1 C8 C9 111.6(5) . 3
C9 C8 C9 56.4(8) . 3
C9 C9 C8 61.8(4) 3 .
C9 C9 N2 62.8(4) 3 .
C8 C9 N2 108.2(7) . .
C9 C9 C10 109.1(5) 3 3
C8 C9 C10 156.4(8) . 3
N2 C9 C10 51.7(4) . 3
C11 C10 N2 81.2(10) 3 .
C11 C10 C9 141.1(12) 3 3
N2 C10 C9 59.9(5) . 3
C10 C11 N2 70.3(9) 3 .
C14 C12 C2 108.4(4) . .
C14 C12 C15 110.1(4) . .
C2 C12 C15 111.3(4) . .
C14 C12 C13 108.7(4) . .
C2 C12 C13 112.3(4) . .
C15 C12 C13 106.0(4) . .
C12 C13 H13A 109.5 . .
C12 C13 H13B 109.5 . .
H13A C13 H13B 109.5 . .
C12 C13 H13C 109.5 . .
H13A C13 H13C 109.5 . .
H13B C13 H13C 109.5 . .
C12 C14 H14A 109.5 . .
C12 C14 H14B 109.5 . .
H14A C14 H14B 109.5 . .
C12 C14 H14C 109.5 . .
H14A C14 H14C 109.5 . .
H14B C14 H14C 109.5 . .
C12 C15 H15A 109.5 . .
C12 C15 H15B 109.5 . .
H15A C15 H15B 109.5 . .
C12 C15 H15C 109.5 . .
H15A C15 H15C 109.5 . .
H15B C15 H15C 109.5 . .
C19 C16 C17' 87.8(8) . .
C19 C16 C18' 124.8(10) . .
C17' C16 C18' 111.1(13) . .
C19 C16 C18 114.4(9) . .
C17' C16 C18 116.5(14) . .
C18' C16 C18 10.9(16) . .
C19 C16 C17 111.5(8) . .
C17' C16 C17 24.5(6) . .
C18' C16 C17 91.6(13) . .
C18 C16 C17 99.5(13) . .
C19 C16 C4 110.4(6) . .
C17' C16 C4 112.9(6) . .
C18' C16 C4 108.4(11) . .
C18 C16 C4 112.5(11) . .
C17 C16 C4 107.9(6) . .
C19 C16 C19' 26.4(7) . .
C17' C16 C19' 112.7(8) . .
C18' C16 C19' 105.3(10) . .
C18 C16 C19' 94.4(10) . .
C17 C16 C19' 134.7(8) . .
C4 C16 C19' 105.9(6) . .
O2 C20 C21 121.8(3) . 3
O2 C20 C21 121.8(3) . .
C21 C20 C21 116.4(6) 3 .
C22 C21 C20 121.3(5) . .
C22 C21 H21 119.3 . .
C20 C21 H21 119.3 . .
C23 C22 C21 121.6(5) . .
C23 C22 H22 119.2 . .
C21 C22 H22 119.2 . .
C22 C23 C22 117.7(6) . 3
C22 C23 C24 121.1(3) . .
C22 C23 C24 121.1(3) 3 .
C23 C24 H24A 109.5 . .
C23 C24 H24B 109.5 . .
H24A C24 H24B 109.5 . .
C23 C24 H24C 109.5 . .
H24A C24 H24C 109.5 . .
H24B C24 H24C 109.5 . .
O3 C25 C26 103.3(6) . .
O3 C25 H25A 111.1 . .
C26 C25 H25A 111.1 . .
O3 C25 H25B 111.1 . .
C26 C25 H25B 111.1 . .
H25A C25 H25B 109.1 . .
C26 C26 C25 105.5(4) 3 .
C26 C26 H26A 110.6 3 .
C25 C26 H26A 110.6 . .
C26 C26 H26B 110.6 3 .
C25 C26 H26B 110.6 . .
H26A C26 H26B 108.8 . .
O4 C27 C28 106.0(5) . .
O4 C27 H27A 110.5 . .
C28 C27 H27A 110.5 . .
O4 C27 H27B 110.5 . .
C28 C27 H27B 110.5 . .
H27A C27 H27B 108.7 . .
C28 C28 C27 107.3(3) 3 .
C28 C28 H28A 110.3 3 .
C27 C28 H28A 110.3 . .
C28 C28 H28B 110.3 3 .
C27 C28 H28B 110.3 . .
H28A C28 H28B 108.5 . .

loop_
_geom_bond_atom_site_label_1
_geom_bond_atom_site_label_2
_geom_bond_distance
_geom_bond_site_symmetry_2
Sm1 O2 2.202(4) .
Sm1 O1 2.212(3) .
Sm1 O1 2.212(3) 3
Sm1 O3 2.550(5) .
Sm1 O4 2.595(4) .
Sm1 N1 2.663(4) .
Sm1 N2 2.684(5) .
O1 C1 1.341(5) .
O2 C20 1.326(7) .
O3 C25 1.441(8) .
O3 C25 1.441(8) 3
O4 C27 1.442(6) .
O4 C27 1.442(6) 3
N1 C7 1.497(5) .
N1 C7 1.497(5) 3
N1 C8 1.497(8) .
N2 C10 1.418(8) 3
N2 C10 1.418(8) .
N2 C11 1.488(8) .
N2 C11 1.488(8) 3
N2 C9 1.563(11) 3
N2 C9 1.563(11) .
C1 C6 1.404(6) .
C1 C2 1.423(6) .
C2 C3 1.393(6) .
C2 C12 1.534(6) .
C3 C4 1.399(6) .
C3 H3 0.9400 .
C4 C5 1.384(6) .
C4 C16 1.553(6) .
C5 C6 1.386(6) .
C5 H5 0.9400 .
C6 C7 1.508(6) .
C7 H7A 0.9800 .
C7 H7B 0.9800 .
C8 C9 1.513(12) .
C8 C9 1.513(11) 3
C9 C9 1.43(2) 3
C9 C10 1.680(15) 3
C10 C11 0.721(12) 3
C10 C9 1.680(15) 3
C11 C10 0.721(12) 3
C12 C14 1.523(7) .
C12 C15 1.538(6) .
C12 C13 1.542(7) .
C13 H13A 0.9700 .
C13 H13B 0.9700 .
C13 H13C 0.9700 .
C14 H14A 0.9700 .
C14 H14B 0.9700 .
C14 H14C 0.9700 .
C15 H15A 0.9700 .
C15 H15B 0.9700 .
C15 H15C 0.9700 .
C16 C19 1.507(13) .
C16 C17' 1.521(13) .
C16 C18' 1.532(15) .
C16 C18 1.538(15) .
C16 C17 1.545(14) .
C16 C19' 1.556(13) .
C20 C21 1.400(6) 3
C20 C21 1.400(6) .
C21 C22 1.390(6) .
C21 H21 0.9400 .
C22 C23 1.377(6) .
C22 H22 0.9400 .
C23 C22 1.377(6) 3
C23 C24 1.509(8) .
C24 H24A 0.9700 .
C24 H24B 0.9700 .
C24 H24C 0.9700 .
C25 C26 1.514(9) .
C25 H25A 0.9800 .
C25 H25B 0.9800 .
C26 C26 1.502(16) 3
C26 H26A 0.9800 .
C26 H26B 0.9800 .
C27 C28 1.490(8) .
C27 H27A 0.9800 .
C27 H27B 0.9800 .
C28 C28 1.437(13) 3
C28 H28A 0.9800 .
C28 H28B 0.9800 .
